data_9006326
loop_
_publ_author_name
'Comodi, P.'
'Zanazzi, P. F.'

_publ_section_title
;
 High-pressure structural study of muscovite
 Sample: K-Ms, P = 0.05 GPa
;
_journal_name_full 'Physics and Chemistry of Minerals'
_journal_page_first 170
_journal_page_last 177
_journal_volume 22
_journal_year 1995
_chemical_formula_sum 'Al2.8 Ba0.01 Fe0.08 H2 K0.9 Mg0.04 Na0.07 O12 Si3.04 Ti0.04'
_chemical_name_mineral Muscovite
_space_group_IT_number 15
_symmetry_space_group_name_Hall '-C 2yc'
_symmetry_space_group_name_H-M 'C 1 2/c 1'
_cell_angle_alpha 90
_cell_angle_beta 95.8
_cell_angle_gamma 90
_cell_length_a 5.194
_cell_length_b 9.013
_cell_length_c 20.064
_cell_formula_units_Z 4
_cell_volume 934.458
_database_code_amcsd 0007908
_diffrn_ambient_pressure 50000
_exptl_crystal_density_diffrn 2.847
_cod_original_formula_sum 'K.9 Na.07 Ba.01 Al2.8 Ti.04 Fe.08 Mg.04 Si3.04 O12 H2'
_cod_database_code 9006326

loop_
_space_group_symop_operation_xyz
x,y,z
1/2+x,1/2+y,z
x,-y,1/2+z
1/2+x,1/2-y,1/2+z
-x,y,1/2-z
1/2-x,1/2+y,1/2-z
-x,-y,-z
1/2-x,1/2-y,-z

loop_
_atom_site_label
_atom_site_fract_x
_atom_site_fract_y
_atom_site_fract_z
_atom_site_occupancy
_atom_site_U_iso_or_equiv
K 0.00000 0.09840 0.25000 0.90000 0.02320
Na 0.00000 0.09840 0.25000 0.07000 0.02320
Ba 0.00000 0.09840 0.25000 0.01000 0.02320
AlM2 0.24910 0.08300 0.00050 0.92000 0.00750
TiM2 0.24910 0.08300 0.00050 0.02000 0.00750
FeM2 0.24910 0.08300 0.00050 0.04000 0.00750
MgM2 0.24910 0.08300 0.00050 0.02000 0.00750
SiT1 0.96530 0.43010 0.13500 0.76000 0.00710
AlT1 0.96530 0.43010 0.13500 0.24000 0.00710
SiT2 0.45110 0.25870 0.13510 0.76000 0.00790
AlT2 0.45110 0.25870 0.13510 0.24000 0.00790
O1 0.96230 0.44460 0.05100 1.00000 0.00900
O2 0.38320 0.25080 0.05360 1.00000 0.00960
O3 0.41540 0.09390 0.16880 1.00000 0.01520
O4 0.75000 0.31000 0.15760 1.00000 0.01720
O5 0.25040 0.37060 0.17040 1.00000 0.01210
O-h 0.95800 0.06230 0.05190 1.00000 0.01050
H 0.11800 0.14300 0.43900 1.00000 0.20000

loop_
_cod_related_entry_id
_cod_related_entry_database
_cod_related_entry_code
1 AMCSD 0007908
